data_4315602
loop_
_publ_author_name
'Dileep A. K. Vezzu'
'Joseph C. Deaton'
'James S. Jones'
'Libero Bartolotti'
'Caleb F. Harris'
'Alfred P. Marchetti'
'Marina Kondakova'
'Robert D. Pike'
'Shouquan Huo'

_publ_contact_author_address
;
Department of Chemistry
East Carolina University
Greenville, NC 27858
;
_publ_contact_author_email huos@ecu.edu
_publ_contact_author_fax 252-3286210
_publ_contact_author_name 'Shouquan Huo'
_publ_contact_author_phone 252-328-9784
_publ_section_title
;
 Highly Luminescent Tetradentate Bis-Cyclometalated Platinum Complexes:
 Design, Synthesis, Structure, Photophysics, and Electroluminescence
 Application
;
_journal_name_full 'Inorganic Chemistry'
_journal_page_first 5107
_journal_page_last 5119
_journal_paper_doi 10.1021/ic1002226
_journal_volume 49
_journal_year 2010
_chemical_formula_moiety 'C28 H19 N3 Pt'
_chemical_formula_sum 'C28 H19 N3 Pt'
_chemical_formula_weight 592.55
_chemical_name_systematic
; 
 ? 
;
_space_group_IT_number 14
_symmetry_cell_setting monoclinic
_symmetry_space_group_name_Hall '-P 2ybc'
_symmetry_space_group_name_H-M 'P 1 21/c 1'
_atom_sites_solution_hydrogens geom
_atom_sites_solution_primary direct
_atom_sites_solution_secondary difmap
_audit_creation_method SHELXL-97
_cell_angle_alpha 90.00
_cell_angle_beta 108.9899(4)
_cell_angle_gamma 90.00
_cell_formula_units_Z 4
_cell_length_a 13.09670(10)
_cell_length_b 15.1234(2)
_cell_length_c 11.24900(10)
_cell_measurement_reflns_used 9857
_cell_measurement_temperature 296(2)
_cell_measurement_theta_max 68.13
_cell_measurement_theta_min 2.92
_cell_volume 2106.79(4)
_computing_cell_refinement 'SAINTPLUS (Bruker AXS, 2004)'
_computing_data_collection 'APEX2 (Bruker AXS, 2004)'
_computing_data_reduction SAINTPLUS
_computing_molecular_graphics 'ORTEP3 (Farrugia, 1997)'
_computing_publication_material 'SHELXL97 (Sheldrick, 1997)'
_computing_structure_refinement 'XSHELL (Bruker, 2004)'
_computing_structure_solution 'SHELXS97 (Sheldrick, 1997)'
_diffrn_ambient_temperature 296(2)
_diffrn_measured_fraction_theta_full 0.955
_diffrn_measured_fraction_theta_max 0.955
_diffrn_measurement_device_type 'Bruker SMART APEX II CCD'
_diffrn_measurement_method '\w and \y'
_diffrn_radiation_monochromator graphite
_diffrn_radiation_source 'fine-focus sealed tube'
_diffrn_radiation_type CuK\a
_diffrn_radiation_wavelength 1.54178
_diffrn_reflns_av_R_equivalents 0.0295
_diffrn_reflns_av_sigmaI/netI 0.0168
_diffrn_reflns_limit_h_max 15
_diffrn_reflns_limit_h_min -15
_diffrn_reflns_limit_k_max 18
_diffrn_reflns_limit_k_min -17
_diffrn_reflns_limit_l_max 13
_diffrn_reflns_limit_l_min -13
_diffrn_reflns_number 22540
_diffrn_reflns_theta_full 66.98
_diffrn_reflns_theta_max 66.98
_diffrn_reflns_theta_min 3.57
_diffrn_standards_number 0
_exptl_absorpt_coefficient_mu 12.616
_exptl_absorpt_correction_T_max 0.2136
_exptl_absorpt_correction_T_min 0.0811
_exptl_absorpt_correction_type numerical
_exptl_absorpt_process_details 'SADABS (Sheldrick, 2004)'
_exptl_crystal_colour yellow
_exptl_crystal_density_diffrn 1.868
_exptl_crystal_density_method 'not measured'
_exptl_crystal_description prism
_exptl_crystal_F_000 1144
_exptl_crystal_size_max 0.40
_exptl_crystal_size_mid 0.19
_exptl_crystal_size_min 0.18
_refine_diff_density_max 0.397
_refine_diff_density_min -0.334
_refine_diff_density_rms 0.054
_refine_ls_extinction_coef 0.00109(4)
_refine_ls_extinction_expression Fc^*^=kFc[1+0.001xFc^2^\l^3^/sin(2\q)]^-1/4^
_refine_ls_extinction_method SHELXL
_refine_ls_goodness_of_fit_ref 0.984
_refine_ls_hydrogen_treatment constr
_refine_ls_matrix_type full
_refine_ls_number_parameters 290
_refine_ls_number_reflns 3584
_refine_ls_number_restraints 0
_refine_ls_restrained_S_all 0.984
_refine_ls_R_factor_all 0.0172
_refine_ls_R_factor_gt 0.0157
_refine_ls_shift/su_max 0.002
_refine_ls_shift/su_mean 0.000
_refine_ls_structure_factor_coef Fsqd
_refine_ls_weighting_details 'calc w=1/[\s^2^(Fo^2^)+(0.0275P)^2^+0.8485P] where P=(Fo^2^+2Fc^2^)/3'
_refine_ls_weighting_scheme calc
_refine_ls_wR_factor_gt 0.0423
_refine_ls_wR_factor_ref 0.0436
_reflns_number_gt 3383
_reflns_number_total 3584
_reflns_threshold_expression >2sigma(I)
_cod_data_source_file ic1002226_si_001_2.cif
_cod_data_source_block (CNNC)Pt1
_cod_database_code 4315602

loop_
_symmetry_equiv_pos_as_xyz
'x, y, z'
'-x, y+1/2, -z+1/2'
'-x, -y, -z'
'x, -y-1/2, z-1/2'

loop_
_atom_site_label
_atom_site_type_symbol
_atom_site_fract_x
_atom_site_fract_y
_atom_site_fract_z
_atom_site_U_iso_or_equiv
_atom_site_adp_type
_atom_site_occupancy
_atom_site_symmetry_multiplicity
_atom_site_calc_flag
_atom_site_refinement_flags
_atom_site_disorder_assembly
_atom_site_disorder_group
Pt1 Pt 0.612320(8) 0.080549(7) 0.212282(9) 0.04239(7) Uani 1 1 d . . .
N1 N 0.51441(16) 0.13915(13) 0.05097(19) 0.0437(4) Uani 1 1 d . . .
N2 N 0.48637(16) 0.01144(14) 0.2377(2) 0.0466(5) Uani 1 1 d . . .
N3 N 0.34918(18) 0.07711(14) 0.0616(2) 0.0508(5) Uani 1 1 d . . .
C1 C 0.4088(2) 0.12423(17) -0.0020(2) 0.0469(6) Uani 1 1 d . . .
C2 C 0.3537(2) 0.1574(2) -0.1225(3) 0.0589(7) Uani 1 1 d . . .
H2 H 0.2802 0.1469 -0.1597 0.071 Uiso 1 1 calc R . .
C3 C 0.4091(3) 0.2054(2) -0.1849(3) 0.0649(8) Uani 1 1 d . . .
H3 H 0.3733 0.2271 -0.2650 0.078 Uiso 1 1 calc R . .
C4 C 0.5180(3) 0.2216(2) -0.1289(3) 0.0586(7) Uani 1 1 d . . .
H4 H 0.5557 0.2550 -0.1702 0.070 Uiso 1 1 calc R . .
C5 C 0.5698(2) 0.18783(17) -0.0118(2) 0.0481(6) Uani 1 1 d . . .
C6 C 0.6844(2) 0.20082(17) 0.0599(3) 0.0486(6) Uani 1 1 d . . .
C7 C 0.7493(2) 0.2568(2) 0.0154(3) 0.0609(7) Uani 1 1 d . . .
H7 H 0.7213 0.2840 -0.0626 0.073 Uiso 1 1 calc R . .
C8 C 0.8550(2) 0.2712(2) 0.0884(3) 0.0661(8) Uani 1 1 d . . .
H8 H 0.8989 0.3079 0.0596 0.079 Uiso 1 1 calc R . .
C9 C 0.8953(2) 0.2312(2) 0.2039(3) 0.0674(8) Uani 1 1 d . . .
H9 H 0.9666 0.2412 0.2530 0.081 Uiso 1 1 calc R . .
C10 C 0.8314(2) 0.1766(2) 0.2477(3) 0.0578(7) Uani 1 1 d . . .
H10 H 0.8607 0.1513 0.3270 0.069 Uiso 1 1 calc R . .
C11 C 0.7233(2) 0.15755(17) 0.1770(3) 0.0480(6) Uani 1 1 d . . .
C12 C 0.6980(2) 0.00684(18) 0.3593(2) 0.0507(6) Uani 1 1 d . . .
C13 C 0.8089(3) -0.0059(2) 0.4145(3) 0.0684(8) Uani 1 1 d . . .
H13 H 0.8557 0.0262 0.3841 0.082 Uiso 1 1 calc R . .
C14 C 0.8520(3) -0.0643(3) 0.5128(4) 0.0843(11) Uani 1 1 d . . .
H14 H 0.9266 -0.0707 0.5467 0.101 Uiso 1 1 calc R . .
C15 C 0.7863(3) -0.1127(3) 0.5606(4) 0.0856(11) Uani 1 1 d . . .
H15 H 0.8156 -0.1500 0.6290 0.103 Uiso 1 1 calc R . .
C16 C 0.6754(3) -0.1055(3) 0.5060(3) 0.0750(9) Uani 1 1 d . . .
H16 H 0.6300 -0.1398 0.5358 0.090 Uiso 1 1 calc R . .
C17 C 0.6313(2) -0.0471(2) 0.4063(3) 0.0551(6) Uani 1 1 d . . .
C18 C 0.5148(2) -0.04270(19) 0.3410(3) 0.0537(6) Uani 1 1 d . . .
C19 C 0.4381(3) -0.0888(2) 0.3744(4) 0.0723(10) Uani 1 1 d . . .
H19 H 0.4578 -0.1247 0.4454 0.087 Uiso 1 1 calc R . .
C20 C 0.3323(3) -0.0811(3) 0.3016(5) 0.0881(13) Uani 1 1 d . . .
H20 H 0.2795 -0.1123 0.3228 0.106 Uiso 1 1 calc R . .
C21 C 0.3037(3) -0.0280(2) 0.1984(4) 0.0779(10) Uani 1 1 d . . .
H21 H 0.2317 -0.0237 0.1486 0.093 Uiso 1 1 calc R . .
C22 C 0.3826(2) 0.01982(18) 0.1673(3) 0.0530(6) Uani 1 1 d . . .
C23 C 0.1714(3) 0.0321(2) -0.0812(3) 0.0721(9) Uani 1 1 d . . .
H23 H 0.2039 -0.0124 -0.1132 0.087 Uiso 1 1 calc R . .
C24 C 0.0597(3) 0.0429(3) -0.1252(4) 0.0926(12) Uani 1 1 d . . .
H24 H 0.0171 0.0048 -0.1862 0.111 Uiso 1 1 calc R . .
C25 C 0.0126(3) 0.1091(3) -0.0791(5) 0.0998(15) Uani 1 1 d . . .
H25 H -0.0619 0.1165 -0.1093 0.120 Uiso 1 1 calc R . .
C26 C 0.0753(3) 0.1644(3) 0.0115(5) 0.1008(14) Uani 1 1 d . . .
H26 H 0.0430 0.2091 0.0436 0.121 Uiso 1 1 calc R . .
C27 C 0.1853(3) 0.1547(2) 0.0554(4) 0.0738(9) Uani 1 1 d . . .
H27 H 0.2275 0.1932 0.1160 0.089 Uiso 1 1 calc R . .
C28 C 0.2327(2) 0.08835(18) 0.0102(3) 0.0528(7) Uani 1 1 d . . .

loop_
_atom_site_aniso_label
_atom_site_aniso_U_11
_atom_site_aniso_U_22
_atom_site_aniso_U_33
_atom_site_aniso_U_23
_atom_site_aniso_U_13
_atom_site_aniso_U_12
Pt1 0.04038(9) 0.04394(9) 0.04277(9) 0.00020(4) 0.01342(6) 0.00243(4)
N1 0.0444(11) 0.0420(11) 0.0466(11) 0.0002(9) 0.0175(9) 0.0055(8)
N2 0.0445(12) 0.0461(11) 0.0498(11) 0.0022(10) 0.0161(10) 0.0004(9)
N3 0.0353(12) 0.0569(14) 0.0571(14) 0.0039(10) 0.0110(10) 0.0032(8)
C1 0.0471(14) 0.0434(13) 0.0500(14) -0.0019(11) 0.0157(12) 0.0050(10)
C2 0.0519(16) 0.0640(18) 0.0542(16) -0.0002(14) 0.0083(13) 0.0068(13)
C3 0.069(2) 0.071(2) 0.0484(15) 0.0071(14) 0.0108(14) 0.0133(15)
C4 0.0686(19) 0.0557(16) 0.0561(16) 0.0105(13) 0.0268(14) 0.0083(13)
C5 0.0540(15) 0.0439(14) 0.0511(14) -0.0023(11) 0.0235(12) 0.0071(11)
C6 0.0489(14) 0.0460(14) 0.0568(15) -0.0050(12) 0.0254(12) 0.0061(11)
C7 0.0614(17) 0.0615(17) 0.0713(18) 0.0070(15) 0.0375(15) 0.0038(14)
C8 0.0550(17) 0.0691(19) 0.086(2) 0.0026(17) 0.0395(17) -0.0038(14)
C9 0.0502(16) 0.076(2) 0.080(2) -0.0171(18) 0.0274(16) -0.0094(14)
C10 0.0469(15) 0.0673(18) 0.0595(16) -0.0054(14) 0.0179(13) -0.0048(12)
C11 0.0481(14) 0.0485(14) 0.0518(14) -0.0062(12) 0.0222(12) 0.0020(11)
C12 0.0510(15) 0.0532(15) 0.0443(13) -0.0003(12) 0.0107(12) 0.0050(12)
C13 0.0526(17) 0.077(2) 0.0681(19) 0.0092(16) 0.0092(15) 0.0054(14)
C14 0.063(2) 0.095(3) 0.078(2) 0.015(2) 0.0007(19) 0.0176(19)
C15 0.080(3) 0.092(3) 0.071(2) 0.031(2) 0.007(2) 0.019(2)
C16 0.081(2) 0.074(2) 0.066(2) 0.0236(18) 0.0188(18) 0.0119(18)
C17 0.0618(17) 0.0521(15) 0.0500(15) 0.0053(13) 0.0162(13) 0.0084(13)
C18 0.0584(16) 0.0490(15) 0.0558(16) 0.0044(13) 0.0211(13) 0.0044(12)
C19 0.071(2) 0.071(2) 0.078(2) 0.0257(17) 0.0288(19) -0.0002(15)
C20 0.064(2) 0.094(3) 0.112(3) 0.036(2) 0.037(2) -0.0119(17)
C21 0.0486(17) 0.086(2) 0.095(3) 0.027(2) 0.0188(17) -0.0051(16)
C22 0.0465(15) 0.0530(15) 0.0609(16) 0.0022(13) 0.0194(13) -0.0002(11)
C23 0.0532(18) 0.073(2) 0.081(2) -0.0133(18) 0.0092(16) -0.0023(15)
C24 0.058(2) 0.105(3) 0.096(3) 0.006(3) -0.001(2) -0.020(2)
C25 0.0425(18) 0.108(3) 0.143(4) 0.051(3) 0.023(2) 0.009(2)
C26 0.064(2) 0.087(3) 0.165(4) 0.010(3) 0.056(3) 0.020(2)
C27 0.0574(18) 0.069(2) 0.100(3) -0.0119(19) 0.0329(18) 0.0021(15)
C28 0.0420(15) 0.0526(16) 0.0615(17) 0.0001(12) 0.0138(13) 0.0027(11)

loop_
_atom_type_symbol
_atom_type_description
_atom_type_scat_dispersion_real
_atom_type_scat_dispersion_imag
_atom_type_scat_source
C C 0.0181 0.0091 'International Tables Vol C Tables 4.2.6.8 and 6.1.1.4'
H H 0.0000 0.0000 'International Tables Vol C Tables 4.2.6.8 and 6.1.1.4'
N N 0.0311 0.0180 'International Tables Vol C Tables 4.2.6.8 and 6.1.1.4'
Pt Pt -4.5932 6.9264 'International Tables Vol C Tables 4.2.6.8 and 6.1.1.4'

loop_
_geom_angle_atom_site_label_1
_geom_angle_atom_site_label_2
_geom_angle_atom_site_label_3
_geom_angle
_geom_angle_site_symmetry_1
_geom_angle_site_symmetry_3
_geom_angle_publ_flag
C11 Pt1 C12 103.86(11) . . ?
C11 Pt1 N2 173.77(9) . . ?
C12 Pt1 N2 82.02(10) . . ?
C11 Pt1 N1 81.85(10) . . ?
C12 Pt1 N1 171.75(10) . . ?
N2 Pt1 N1 92.52(8) . . ?
C1 N1 C5 120.2(2) . . ?
C1 N1 Pt1 125.46(17) . . ?
C5 N1 Pt1 113.71(17) . . ?
C22 N2 C18 120.1(2) . . ?
C22 N2 Pt1 125.27(18) . . ?
C18 N2 Pt1 114.46(17) . . ?
C1 N3 C22 131.4(2) . . ?
C1 N3 C28 114.9(2) . . ?
C22 N3 C28 113.7(2) . . ?
N1 C1 N3 121.5(2) . . ?
N1 C1 C2 120.1(2) . . ?
N3 C1 C2 118.3(2) . . ?
C3 C2 C1 119.5(3) . . ?
C3 C2 H2 120.3 . . ?
C1 C2 H2 120.3 . . ?
C2 C3 C4 120.0(3) . . ?
C2 C3 H3 120.0 . . ?
C4 C3 H3 120.0 . . ?
C5 C4 C3 119.2(3) . . ?
C5 C4 H4 120.4 . . ?
C3 C4 H4 120.4 . . ?
C4 C5 N1 120.9(3) . . ?
C4 C5 C6 125.3(3) . . ?
N1 C5 C6 113.8(2) . . ?
C7 C6 C11 122.5(3) . . ?
C7 C6 C5 121.0(3) . . ?
C11 C6 C5 116.5(2) . . ?
C8 C7 C6 119.4(3) . . ?
C8 C7 H7 120.3 . . ?
C6 C7 H7 120.3 . . ?
C9 C8 C7 119.8(3) . . ?
C9 C8 H8 120.1 . . ?
C7 C8 H8 120.1 . . ?
C10 C9 C8 120.8(3) . . ?
C10 C9 H9 119.6 . . ?
C8 C9 H9 119.6 . . ?
C9 C10 C11 122.4(3) . . ?
C9 C10 H10 118.8 . . ?
C11 C10 H10 118.8 . . ?
C6 C11 C10 115.1(2) . . ?
C6 C11 Pt1 113.02(19) . . ?
C10 C11 Pt1 131.9(2) . . ?
C13 C12 C17 115.6(3) . . ?
C13 C12 Pt1 131.7(2) . . ?
C17 C12 Pt1 112.37(19) . . ?
C14 C13 C12 122.7(3) . . ?
C14 C13 H13 118.7 . . ?
C12 C13 H13 118.7 . . ?
C15 C14 C13 120.7(4) . . ?
C15 C14 H14 119.7 . . ?
C13 C14 H14 119.7 . . ?
C14 C15 C16 119.2(3) . . ?
C14 C15 H15 120.4 . . ?
C16 C15 H15 120.4 . . ?
C17 C16 C15 120.4(4) . . ?
C17 C16 H16 119.8 . . ?
C15 C16 H16 119.8 . . ?
C16 C17 C12 121.4(3) . . ?
C16 C17 C18 121.5(3) . . ?
C12 C17 C18 117.0(2) . . ?
N2 C18 C19 121.0(3) . . ?
N2 C18 C17 113.8(2) . . ?
C19 C18 C17 125.2(3) . . ?
C20 C19 C18 118.9(3) . . ?
C20 C19 H19 120.5 . . ?
C18 C19 H19 120.5 . . ?
C21 C20 C19 120.3(3) . . ?
C21 C20 H20 119.8 . . ?
C19 C20 H20 119.8 . . ?
C20 C21 C22 120.0(3) . . ?
C20 C21 H21 120.0 . . ?
C22 C21 H21 120.0 . . ?
N2 C22 C21 119.6(3) . . ?
N2 C22 N3 122.0(2) . . ?
C21 C22 N3 118.3(3) . . ?
C28 C23 C24 119.0(4) . . ?
C28 C23 H23 120.5 . . ?
C24 C23 H23 120.5 . . ?
C25 C24 C23 120.2(4) . . ?
C25 C24 H24 119.9 . . ?
C23 C24 H24 119.9 . . ?
C24 C25 C26 119.8(3) . . ?
C24 C25 H25 120.1 . . ?
C26 C25 H25 120.1 . . ?
C27 C26 C25 120.5(4) . . ?
C27 C26 H26 119.7 . . ?
C25 C26 H26 119.7 . . ?
C28 C27 C26 119.9(4) . . ?
C28 C27 H27 120.1 . . ?
C26 C27 H27 120.1 . . ?
C27 C28 C23 120.6(3) . . ?
C27 C28 N3 118.9(3) . . ?
C23 C28 N3 120.5(3) . . ?

loop_
_geom_bond_atom_site_label_1
_geom_bond_atom_site_label_2
_geom_bond_distance
_geom_bond_site_symmetry_2
_geom_bond_publ_flag
Pt1 C11 2.000(3) . ?
Pt1 C12 2.007(3) . ?
Pt1 N2 2.050(2) . ?
Pt1 N1 2.051(2) . ?
N1 C1 1.335(3) . ?
N1 C5 1.379(3) . ?
N2 C22 1.338(3) . ?
N2 C18 1.370(3) . ?
N3 C1 1.412(3) . ?
N3 C22 1.420(4) . ?
N3 C28 1.455(4) . ?
C1 C2 1.405(4) . ?
C2 C3 1.370(4) . ?
C2 H2 0.9300 . ?
C3 C4 1.380(4) . ?
C3 H3 0.9300 . ?
C4 C5 1.369(4) . ?
C4 H4 0.9300 . ?
C5 C6 1.467(4) . ?
C6 C7 1.403(4) . ?
C6 C11 1.409(4) . ?
C7 C8 1.377(5) . ?
C7 H7 0.9300 . ?
C8 C9 1.373(5) . ?
C8 H8 0.9300 . ?
C9 C10 1.376(4) . ?
C9 H9 0.9300 . ?
C10 C11 1.410(4) . ?
C10 H10 0.9300 . ?
C12 C13 1.395(4) . ?
C12 C17 1.417(4) . ?
C13 C14 1.384(5) . ?
C13 H13 0.9300 . ?
C14 C15 1.367(6) . ?
C14 H14 0.9300 . ?
C15 C16 1.385(5) . ?
C15 H15 0.9300 . ?
C16 C17 1.396(4) . ?
C16 H16 0.9300 . ?
C17 C18 1.464(4) . ?
C18 C19 1.372(5) . ?
C19 C20 1.366(6) . ?
C19 H19 0.9300 . ?
C20 C21 1.360(5) . ?
C20 H20 0.9300 . ?
C21 C22 1.396(4) . ?
C21 H21 0.9300 . ?
C23 C28 1.374(4) . ?
C23 C24 1.392(5) . ?
C23 H23 0.9300 . ?
C24 C25 1.363(7) . ?
C24 H24 0.9300 . ?
C25 C26 1.367(7) . ?
C25 H25 0.9300 . ?
C26 C27 1.371(5) . ?
C26 H26 0.9300 . ?
C27 C28 1.363(4) . ?
C27 H27 0.9300 . ?

loop_
_geom_torsion_atom_site_label_1
_geom_torsion_atom_site_label_2
_geom_torsion_atom_site_label_3
_geom_torsion_atom_site_label_4
_geom_torsion
_geom_torsion_site_symmetry_1
_geom_torsion_site_symmetry_2
_geom_torsion_site_symmetry_3
_geom_torsion_site_symmetry_4
_geom_torsion_publ_flag
C11 Pt1 N1 C1 -179.1(2) . . . . ?
C12 Pt1 N1 C1 46.5(7) . . . . ?
N2 Pt1 N1 C1 -1.8(2) . . . . ?
C11 Pt1 N1 C5 9.84(17) . . . . ?
C12 Pt1 N1 C5 -124.5(6) . . . . ?
N2 Pt1 N1 C5 -172.85(17) . . . . ?
C11 Pt1 N2 C22 20.1(9) . . . . ?
C12 Pt1 N2 C22 -179.0(2) . . . . ?
N1 Pt1 N2 C22 -5.2(2) . . . . ?
C11 Pt1 N2 C18 -155.8(8) . . . . ?
C12 Pt1 N2 C18 5.10(19) . . . . ?
N1 Pt1 N2 C18 178.89(19) . . . . ?
C5 N1 C1 N3 -177.9(2) . . . . ?
Pt1 N1 C1 N3 11.6(3) . . . . ?
C5 N1 C1 C2 0.6(4) . . . . ?
Pt1 N1 C1 C2 -169.92(19) . . . . ?
C22 N3 C1 N1 -17.9(4) . . . . ?
C28 N3 C1 N1 162.6(2) . . . . ?
C22 N3 C1 C2 163.6(3) . . . . ?
C28 N3 C1 C2 -15.9(3) . . . . ?
N1 C1 C2 C3 -0.3(4) . . . . ?
N3 C1 C2 C3 178.3(3) . . . . ?
C1 C2 C3 C4 -0.6(5) . . . . ?
C2 C3 C4 C5 1.1(5) . . . . ?
C3 C4 C5 N1 -0.9(4) . . . . ?
C3 C4 C5 C6 -178.9(3) . . . . ?
C1 N1 C5 C4 0.0(4) . . . . ?
Pt1 N1 C5 C4 171.5(2) . . . . ?
C1 N1 C5 C6 178.2(2) . . . . ?
Pt1 N1 C5 C6 -10.2(3) . . . . ?
C4 C5 C6 C7 5.2(4) . . . . ?
N1 C5 C6 C7 -172.9(2) . . . . ?
C4 C5 C6 C11 -177.6(3) . . . . ?
N1 C5 C6 C11 4.3(3) . . . . ?
C11 C6 C7 C8 -0.5(4) . . . . ?
C5 C6 C7 C8 176.5(3) . . . . ?
C6 C7 C8 C9 -0.4(5) . . . . ?
C7 C8 C9 C10 0.1(5) . . . . ?
C8 C9 C10 C11 1.2(5) . . . . ?
C7 C6 C11 C10 1.7(4) . . . . ?
C5 C6 C11 C10 -175.5(2) . . . . ?
C7 C6 C11 Pt1 -178.9(2) . . . . ?
C5 C6 C11 Pt1 4.0(3) . . . . ?
C9 C10 C11 C6 -2.0(4) . . . . ?
C9 C10 C11 Pt1 178.7(2) . . . . ?
C12 Pt1 C11 C6 166.65(18) . . . . ?
N2 Pt1 C11 C6 -32.8(9) . . . . ?
N1 Pt1 C11 C6 -7.28(18) . . . . ?
C12 Pt1 C11 C10 -14.1(3) . . . . ?
N2 Pt1 C11 C10 146.5(8) . . . . ?
N1 Pt1 C11 C10 172.0(3) . . . . ?
C11 Pt1 C12 C13 -11.9(3) . . . . ?
N2 Pt1 C12 C13 170.2(3) . . . . ?
N1 Pt1 C12 C13 121.3(6) . . . . ?
C11 Pt1 C12 C17 174.5(2) . . . . ?
N2 Pt1 C12 C17 -3.4(2) . . . . ?
N1 Pt1 C12 C17 -52.3(7) . . . . ?
C17 C12 C13 C14 -2.8(5) . . . . ?
Pt1 C12 C13 C14 -176.3(3) . . . . ?
C12 C13 C14 C15 -0.1(6) . . . . ?
C13 C14 C15 C16 2.8(7) . . . . ?
C14 C15 C16 C17 -2.3(7) . . . . ?
C15 C16 C17 C12 -0.7(6) . . . . ?
C15 C16 C17 C18 175.6(4) . . . . ?
C13 C12 C17 C16 3.2(4) . . . . ?
Pt1 C12 C17 C16 178.0(3) . . . . ?
C13 C12 C17 C18 -173.3(3) . . . . ?
Pt1 C12 C17 C18 1.4(3) . . . . ?
C22 N2 C18 C19 -0.3(4) . . . . ?
Pt1 N2 C18 C19 175.9(3) . . . . ?
C22 N2 C18 C17 178.2(2) . . . . ?
Pt1 N2 C18 C17 -5.6(3) . . . . ?
C16 C17 C18 N2 -173.7(3) . . . . ?
C12 C17 C18 N2 2.8(4) . . . . ?
C16 C17 C18 C19 4.7(5) . . . . ?
C12 C17 C18 C19 -178.8(3) . . . . ?
N2 C18 C19 C20 1.1(5) . . . . ?
C17 C18 C19 C20 -177.3(3) . . . . ?
C18 C19 C20 C21 -0.5(6) . . . . ?
C19 C20 C21 C22 -0.8(7) . . . . ?
C18 N2 C22 C21 -1.1(4) . . . . ?
Pt1 N2 C22 C21 -176.8(2) . . . . ?
C18 N2 C22 N3 178.1(2) . . . . ?
Pt1 N2 C22 N3 2.4(4) . . . . ?
C20 C21 C22 N2 1.6(6) . . . . ?
C20 C21 C22 N3 -177.6(4) . . . . ?
C1 N3 C22 N2 10.1(4) . . . . ?
C28 N3 C22 N2 -170.3(2) . . . . ?
C1 N3 C22 C21 -170.6(3) . . . . ?
C28 N3 C22 C21 9.0(4) . . . . ?
C28 C23 C24 C25 0.9(6) . . . . ?
C23 C24 C25 C26 -0.7(7) . . . . ?
C24 C25 C26 C27 0.8(7) . . . . ?
C25 C26 C27 C28 -1.1(7) . . . . ?
C26 C27 C28 C23 1.3(6) . . . . ?
C26 C27 C28 N3 -177.6(3) . . . . ?
C24 C23 C28 C27 -1.2(5) . . . . ?
C24 C23 C28 N3 177.8(3) . . . . ?
C1 N3 C28 C27 -90.7(4) . . . . ?
C22 N3 C28 C27 89.7(3) . . . . ?
C1 N3 C28 C23 90.4(3) . . . . ?
C22 N3 C28 C23 -89.3(4) . . . . ?
